data_4506036
loop_
_publ_author_name
'Arunachalam, M.'
'Chakraborty, Sourav'
'Marivel, S.'
'Ghosh, Pradyut'

_publ_section_title
;
 Anion-Assisted Formation of Discrete Homodimeric and Heterotetrameric
 Assemblies by Benzene Based Protonated Heteroaryl Receptors
;
_journal_issue 4
_journal_name_full 'Crystal Growth &amp; Design'
_journal_page_first 2097
_journal_paper_doi 10.1021/cg300099m
_journal_volume 12
_journal_year 2012
_chemical_formula_sum 'C58 H73 Cl5 N10 O27'
_chemical_formula_weight 1519.51
_chemical_name_systematic
; 
 ? 
;
_space_group_IT_number 14
_symmetry_cell_setting monoclinic
_symmetry_space_group_name_Hall '-P 2ybc'
_symmetry_space_group_name_H-M 'P 1 21/c 1'
_atom_sites_solution_hydrogens geom
_atom_sites_solution_primary direct
_atom_sites_solution_secondary difmap
_audit_creation_method SHELXL-97
_cell_angle_alpha 90.00
_cell_angle_beta 117.501(2)
_cell_angle_gamma 90.00
_cell_formula_units_Z 4
_cell_length_a 20.4226(15)
_cell_length_b 18.5996(14)
_cell_length_c 20.1705(15)
_cell_measurement_reflns_used 6049
_cell_measurement_temperature 100(2)
_cell_measurement_theta_max 20.80
_cell_measurement_theta_min 2.19
_cell_volume 6796.0(9)
_computing_cell_refinement 'Bruker SMART'
_computing_data_collection 'Bruker SMART'
_computing_data_reduction 'Bruker SAINT'
_computing_molecular_graphics platon
_computing_publication_material 'Mercury 2.3'
_computing_structure_refinement 'SHELXL-97 (Sheldrick, 1997)'
_computing_structure_solution 'SHELXS-97 (Sheldrick, 1990)'
_diffrn_ambient_temperature 100(2)
_diffrn_measured_fraction_theta_full 0.997
_diffrn_measured_fraction_theta_max 0.997
_diffrn_measurement_device_type 'CCD area detector'
_diffrn_measurement_method 'omega scan'
_diffrn_radiation_monochromator graphite
_diffrn_radiation_source 'fine-focus sealed tube'
_diffrn_radiation_type MoK\a
_diffrn_radiation_wavelength 0.71073
_diffrn_reflns_av_R_equivalents 0.0644
_diffrn_reflns_av_sigmaI/netI 0.0412
_diffrn_reflns_limit_h_max 20
_diffrn_reflns_limit_h_min -20
_diffrn_reflns_limit_k_max 18
_diffrn_reflns_limit_k_min -18
_diffrn_reflns_limit_l_max 20
_diffrn_reflns_limit_l_min -20
_diffrn_reflns_number 43490
_diffrn_reflns_theta_full 21.01
_diffrn_reflns_theta_max 21.01
_diffrn_reflns_theta_min 1.12
_exptl_absorpt_coefficient_mu 0.305
_exptl_absorpt_correction_T_max 0.9760
_exptl_absorpt_correction_T_min 0.9529
_exptl_absorpt_correction_type multi-scan
_exptl_absorpt_process_details sadabs
_exptl_crystal_colour colorless
_exptl_crystal_density_diffrn 1.485
_exptl_crystal_density_method 'not measured'
_exptl_crystal_description block
_exptl_crystal_F_000 3168
_exptl_crystal_size_max 0.16
_exptl_crystal_size_mid 0.10
_exptl_crystal_size_min 0.08
_refine_diff_density_max 0.972
_refine_diff_density_min -0.661
_refine_diff_density_rms 0.074
_refine_ls_extinction_method none
_refine_ls_goodness_of_fit_ref 1.030
_refine_ls_hydrogen_treatment mixed
_refine_ls_matrix_type full
_refine_ls_number_parameters 949
_refine_ls_number_reflns 7292
_refine_ls_number_restraints 24
_refine_ls_restrained_S_all 1.032
_refine_ls_R_factor_all 0.0791
_refine_ls_R_factor_gt 0.0584
_refine_ls_shift/su_max 0.000
_refine_ls_shift/su_mean 0.000
_refine_ls_structure_factor_coef Fsqd
_refine_ls_weighting_details 'calc w=1/[\s^2^(Fo^2^)+(0.0792P)^2^+22.1659P] where P=(Fo^2^+2Fc^2^)/3'
_refine_ls_weighting_scheme calc
_refine_ls_wR_factor_gt 0.1479
_refine_ls_wR_factor_ref 0.1652
_reflns_number_gt 5666
_reflns_number_total 7292
_reflns_threshold_expression >2sigma(I)
_cod_data_source_file cg300099m_si_002.cif
_cod_data_source_block Complex_11
_cod_depositor_comments
;
The following automatic conversions were performed:

'_symmetry_cell_setting' value 'Monoclinic' changed to 'monoclinic'
according to /home/saulius/struct/CIF-dictionaries/cif_core.dic
dictionary named 'cif_core.dic' version 2.4.1 from 2010-06-29.

Automatic conversion script
Id: cif_fix_values 1715 2011-07-08 13:25:40Z adriana 
;
_cod_original_sg_symbol_H-M 'P2(1)/c  '
_cod_database_code 4506036

loop_
_symmetry_equiv_pos_as_xyz
'x, y, z'
'-x, y+1/2, -z+1/2'
'-x, -y, -z'
'x, -y-1/2, z-1/2'

loop_
_atom_site_label
_atom_site_type_symbol
_atom_site_fract_x
_atom_site_fract_y
_atom_site_fract_z
_atom_site_U_iso_or_equiv
_atom_site_adp_type
_atom_site_occupancy
_atom_site_symmetry_multiplicity
_atom_site_calc_flag
_atom_site_refinement_flags
O1 O 0.5098(5) 0.0618(5) 0.0346(5) 0.149(3) Uani 1 1 d .
O2 O 0.5795(4) 0.1100(3) 0.5246(3) 0.094(2) Uani 1 1 d .
O3 O 0.6127(2) 0.2497(3) 0.5620(2) 0.0401(10) Uani 1 1 d D
H3A H 0.595(4) 0.209(2) 0.542(4) 0.10(3) Uiso 1 1 d D
H3B H 0.590(7) 0.284(5) 0.532(6) 0.23(7) Uiso 1 1 d D
O4 O 0.6031(3) 0.5392(4) 0.5638(4) 0.125(3) Uani 1 1 d .
O5 O 0.4237(4) 0.3672(4) 0.9613(4) 0.121(3) Uani 1 1 d .
O6 O 0.7234(2) 0.5118(2) 0.5488(2) 0.0329(10) Uani 1 1 d D
H6A H 0.735(3) 0.4681(14) 0.550(3) 0.05(2) Uiso 1 1 d D
H6B H 0.682(3) 0.519(6) 0.548(6) 0.15(5) Uiso 1 1 d D
O7 O 0.2405(2) 0.7646(2) 0.9141(2) 0.0363(10) Uani 1 1 d D
H7A H 0.230(4) 0.806(2) 0.923(4) 0.08(3) Uiso 1 1 d D
H7B H 0.2835(19) 0.764(4) 0.917(4) 0.06(2) Uiso 1 1 d D
Cl9A Cl 0.7379(4) 0.5184(4) 0.0907(4) 0.0560(8) Uani 0.36 1 d P
Cl9B Cl 0.7669(2) 0.54046(19) 0.08334(19) 0.0560(8) Uani 0.64 1 d P
O10A O 0.6680(5) 0.5160(5) 0.0316(5) 0.0499(12) Uani 0.50 1 d PD
O10B O 0.7644(5) 0.5867(5) 0.0279(4) 0.0499(12) Uani 0.50 1 d PD
O11A O 0.7428(6) 0.5973(5) 0.1158(5) 0.0499(12) Uani 0.42 1 d PD
O11B O 0.8150(4) 0.5673(4) 0.1539(4) 0.0499(12) Uani 0.58 1 d PD
O12A O 0.7774(17) 0.5137(12) 0.0610(14) 0.0597(17) Uani 0.20 1 d PD
O12B O 0.8001(3) 0.4754(3) 0.0733(3) 0.0597(17) Uani 0.80 1 d PD
O13A O 0.7434(7) 0.4781(8) 0.1483(7) 0.115(4) Uani 0.48 1 d PD
O13B O 0.7003(9) 0.5277(8) 0.0767(10) 0.115(4) Uani 0.52 1 d PD
Cl14 Cl 0.40971(9) 0.19816(8) 0.06697(9) 0.0431(4) Uani 1 1 d .
O15A O 0.4204(5) 0.2081(4) 0.0045(4) 0.076(2) Uani 0.64 1 d PD
O15B O 0.4704(9) 0.1556(8) 0.0622(8) 0.076(2) Uani 0.36 1 d PD
O16A O 0.4325(4) 0.2606(4) 0.1156(4) 0.053(2) Uani 0.72 1 d PD
O16B O 0.4270(13) 0.2671(10) 0.0744(10) 0.053(2) Uani 0.28 1 d PD
O17A O 0.4494(3) 0.1379(3) 0.1113(4) 0.0594(18) Uani 0.76 1 d PD
O17B O 0.4236(10) 0.1719(9) 0.1441(11) 0.0594(18) Uani 0.24 1 d PD
O18 O 0.3349(3) 0.1839(3) 0.0400(3) 0.0889(19) Uani 1 1 d .
Cl19 Cl 0.42452(7) 0.88994(7) 0.08482(7) 0.0277(4) Uani 1 1 d .
O20 O 0.4400(2) 0.8634(2) 0.1575(2) 0.0372(10) Uani 1 1 d .
O21 O 0.4689(2) 0.8500(2) 0.0585(2) 0.0440(11) Uani 1 1 d .
O22 O 0.4432(2) 0.96503(19) 0.0910(2) 0.0400(10) Uani 1 1 d .
O23 O 0.34816(19) 0.8801(2) 0.0337(2) 0.0351(10) Uani 1 1 d .
Cl24 Cl 0.09324(7) 0.61927(7) 0.39822(8) 0.0302(4) Uani 1 1 d .
O25 O 0.1712(2) 0.6042(2) 0.4347(2) 0.0448(11) Uani 1 1 d .
O26 O 0.0596(3) 0.5918(2) 0.3234(2) 0.0576(13) Uani 1 1 d .
O27 O 0.0835(2) 0.6951(2) 0.3956(2) 0.0431(11) Uani 1 1 d .
O28 O 0.0604(2) 0.5864(2) 0.4392(2) 0.0467(11) Uani 1 1 d .
Cl29 Cl 0.27185(8) 0.92066(7) 0.77192(8) 0.0338(4) Uani 1 1 d .
O30 O 0.2364(2) 0.9103(2) 0.8192(2) 0.0445(11) Uani 1 1 d .
O31 O 0.2497(2) 0.98967(19) 0.7361(2) 0.0395(10) Uani 1 1 d .
O32 O 0.2477(2) 0.8644(2) 0.7170(2) 0.0373(10) Uani 1 1 d .
O33 O 0.3497(2) 0.9186(2) 0.8140(2) 0.0526(12) Uani 1 1 d .
C34 C 0.4527(3) 0.2989(3) 0.8043(3) 0.0321(14) Uani 1 1 d .
H34A H 0.4468 0.2828 0.8465 0.048 Uiso 1 1 calc R
H34B H 0.4805 0.2640 0.7928 0.048 Uiso 1 1 calc R
H34C H 0.4050 0.3047 0.7620 0.048 Uiso 1 1 calc R
C35 C 0.4930(3) 0.3699(3) 0.8226(3) 0.0222(13) Uani 1 1 d .
C36 C 0.5699(3) 0.3720(3) 0.8504(3) 0.0211(13) Uani 1 1 d .
C37 C 0.6143(3) 0.3031(3) 0.8717(3) 0.0245(13) Uani 1 1 d .
H37A H 0.6602 0.3116 0.9166 0.029 Uiso 1 1 calc R
H37B H 0.5869 0.2669 0.8833 0.029 Uiso 1 1 calc R
N38 N 0.6314(2) 0.2749(2) 0.8131(2) 0.0224(11) Uani 1 1 d .
C39 C 0.6859(3) 0.2231(3) 0.8244(3) 0.0225(13) Uani 1 1 d .
C40 C 0.7373(3) 0.1899(3) 0.8883(3) 0.0269(13) Uani 1 1 d .
H40 H 0.7411 0.1999 0.9351 0.032 Uiso 1 1 calc R
C41 C 0.7828(3) 0.1411(3) 0.8787(3) 0.0305(14) Uani 1 1 d .
H41 H 0.8185 0.1174 0.9203 0.037 Uiso 1 1 calc R
C42 C 0.7773(3) 0.1257(3) 0.8082(3) 0.0312(14) Uani 1 1 d .
H42 H 0.8089 0.0920 0.8042 0.037 Uiso 1 1 calc R
C43 C 0.7262(3) 0.1596(3) 0.7449(3) 0.0278(14) Uani 1 1 d .
H43 H 0.7227 0.1501 0.6981 0.033 Uiso 1 1 calc R
C44 C 0.6801(3) 0.2086(3) 0.7545(3) 0.0216(13) Uani 1 1 d .
N45 N 0.6229(2) 0.2513(2) 0.7038(2) 0.0268(11) Uani 1 1 d .
H45 H 0.6076 0.2525 0.6563 0.032 Uiso 1 1 calc R
C46 C 0.5961(3) 0.2895(3) 0.7406(3) 0.0256(13) Uani 1 1 d .
H46 H 0.5576 0.3224 0.7188 0.031 Uiso 1 1 calc R
C47 C 0.6891(3) 0.4393(3) 0.8914(3) 0.0294(14) Uani 1 1 d .
H47A H 0.7135 0.4363 0.9449 0.044 Uiso 1 1 calc R
H47B H 0.7031 0.4832 0.8762 0.044 Uiso 1 1 calc R
H47C H 0.7034 0.3992 0.8710 0.044 Uiso 1 1 calc R
C48 C 0.6065(3) 0.4383(3) 0.8630(3) 0.0220(13) Uani 1 1 d .
C49 C 0.5668(3) 0.5022(3) 0.8508(3) 0.0220(13) Uani 1 1 d .
C50 C 0.6075(3) 0.5728(3) 0.8665(3) 0.0291(14) Uani 1 1 d .
H50A H 0.5784 0.6098 0.8745 0.035 Uiso 1 1 calc R
H50B H 0.6539 0.5686 0.9119 0.035 Uiso 1 1 calc R
N51 N 0.6223(2) 0.5944(2) 0.8038(2) 0.0251(11) Uani 1 1 d .
C52 C 0.6694(3) 0.6497(3) 0.8058(3) 0.0295(14) Uani 1 1 d .
C53 C 0.7116(3) 0.6989(3) 0.8611(4) 0.0356(15) Uani 1 1 d .
H53 H 0.7116 0.6998 0.9072 0.043 Uiso 1 1 calc R
C54 C 0.7533(3) 0.7461(3) 0.8436(4) 0.0462(18) Uani 1 1 d .
H54 H 0.7825 0.7799 0.8789 0.055 Uiso 1 1 calc R
C55 C 0.7529(4) 0.7445(3) 0.7738(5) 0.0502(19) Uani 1 1 d .
H55 H 0.7824 0.7768 0.7645 0.060 Uiso 1 1 calc R
C56 C 0.7109(3) 0.6976(3) 0.7197(4) 0.0449(17) Uani 1 1 d .
H56 H 0.7105 0.6974 0.6734 0.054 Uiso 1 1 calc R
C57 C 0.6684(3) 0.6494(3) 0.7365(3) 0.0317(15) Uani 1 1 d .
N58 N 0.6216(3) 0.5955(3) 0.6959(3) 0.0348(12) Uani 1 1 d .
H58 H 0.6109 0.5840 0.6508 0.042 Uiso 1 1 calc R
C59 C 0.5958(3) 0.5642(3) 0.7372(3) 0.0309(14) Uani 1 1 d .
H59 H 0.5630 0.5258 0.7216 0.037 Uiso 1 1 calc R
C60 C 0.4481(3) 0.5704(3) 0.8138(3) 0.0354(15) Uani 1 1 d .
H60A H 0.4508 0.5862 0.8603 0.053 Uiso 1 1 calc R
H60B H 0.3975 0.5625 0.7782 0.053 Uiso 1 1 calc R
H60C H 0.4690 0.6064 0.7951 0.053 Uiso 1 1 calc R
C61 C 0.4906(3) 0.5012(3) 0.8261(3) 0.0239(13) Uani 1 1 d .
C62 C 0.4548(3) 0.4344(3) 0.8132(3) 0.0236(13) Uani 1 1 d .
C63 C 0.3723(3) 0.4325(3) 0.7906(3) 0.0292(14) Uani 1 1 d .
H63A H 0.3604 0.3869 0.8057 0.035 Uiso 1 1 calc R
H63B H 0.3609 0.4704 0.8165 0.035 Uiso 1 1 calc R
N64 N 0.3265(2) 0.4417(2) 0.7090(2) 0.0243(11) Uani 1 1 d .
C65 C 0.2494(3) 0.4384(3) 0.6723(3) 0.0221(13) Uani 1 1 d .
C66 C 0.1987(3) 0.4258(3) 0.6985(3) 0.0264(13) Uani 1 1 d .
H66 H 0.2129 0.4176 0.7487 0.032 Uiso 1 1 calc R
C67 C 0.1254(3) 0.4263(3) 0.6449(3) 0.0299(14) Uani 1 1 d .
H67 H 0.0891 0.4176 0.6595 0.036 Uiso 1 1 calc R
C68 C 0.1043(3) 0.4394(3) 0.5699(3) 0.0341(15) Uani 1 1 d .
H68 H 0.0543 0.4395 0.5360 0.041 Uiso 1 1 calc R
C69 C 0.1548(3) 0.4523(3) 0.5439(3) 0.0318(14) Uani 1 1 d .
H69 H 0.1404 0.4611 0.4937 0.038 Uiso 1 1 calc R
C70 C 0.2282(3) 0.4514(3) 0.5969(3) 0.0255(13) Uani 1 1 d .
N71 N 0.2924(2) 0.4629(2) 0.5916(2) 0.0298(12) Uani 1 1 d .
H71 H 0.2948 0.4726 0.5511 0.036 Uiso 1 1 calc R
C72 C 0.3493(3) 0.4566(3) 0.6583(3) 0.0292(14) Uani 1 1 d .
H72 H 0.3984 0.4618 0.6686 0.035 Uiso 1 1 calc R
C73 C 0.1268(4) 0.8302(3) 0.5209(4) 0.0534(19) Uani 1 1 d .
H73A H 0.1542 0.7971 0.5606 0.080 Uiso 1 1 calc R
H73B H 0.1587 0.8504 0.5026 0.080 Uiso 1 1 calc R
H73C H 0.0868 0.8054 0.4810 0.080 Uiso 1 1 calc R
C74 C 0.0964(3) 0.8897(3) 0.5498(3) 0.0303(14) Uani 1 1 d .
C75 C 0.1205(3) 0.9598(3) 0.5499(3) 0.0258(13) Uani 1 1 d .
H75 H 0.1521 0.9686 0.5293 0.031 Uiso 1 1 calc R
C76 C 0.0992(3) 1.0165(3) 0.5793(3) 0.0221(13) Uani 1 1 d .
C77 C 0.1326(3) 1.0890(3) 0.5836(3) 0.0343(15) Uani 1 1 d .
H77A H 0.0941 1.1243 0.5625 0.051 Uiso 1 1 calc R
H77B H 0.1604 1.0885 0.5560 0.051 Uiso 1 1 calc R
H77C H 0.1647 1.1008 0.6348 0.051 Uiso 1 1 calc R
C78 C 0.0481(3) 1.0039(3) 0.6061(3) 0.0217(13) Uani 1 1 d .
C79 C 0.0227(3) 1.0665(3) 0.6366(3) 0.0309(14) Uani 1 1 d .
H79A H 0.0168 1.1087 0.6061 0.037 Uiso 1 1 calc R
H79B H -0.0250 1.0551 0.6335 0.037 Uiso 1 1 calc R
N80 N 0.0755(2) 1.0826(2) 0.7150(2) 0.0251(11) Uani 1 1 d .
C81 C 0.0878(3) 1.1499(3) 0.7496(3) 0.0249(13) Uani 1 1 d .
C82 C 0.0564(3) 1.2166(3) 0.7226(3) 0.0309(14) Uani 1 1 d .
H82 H 0.0189 1.2227 0.6741 0.037 Uiso 1 1 calc R
C83 C 0.0840(3) 1.2732(3) 0.7721(3) 0.0360(15) Uani 1 1 d .
H83 H 0.0647 1.3189 0.7563 0.043 Uiso 1 1 calc R
C84 C 0.1405(3) 1.2642(3) 0.8455(3) 0.0364(15) Uani 1 1 d .
H84 H 0.1576 1.3040 0.8768 0.044 Uiso 1 1 calc R
C85 C 0.1708(3) 1.1978(3) 0.8720(3) 0.0346(15) Uani 1 1 d .
H85 H 0.2078 1.1915 0.9208 0.041 Uiso 1 1 calc R
C86 C 0.1436(3) 1.1407(3) 0.8223(3) 0.0262(14) Uani 1 1 d .
N87 N 0.1618(2) 1.0684(2) 0.8294(2) 0.0278(11) Uani 1 1 d .
H87 H 0.1941 1.0478 0.8693 0.033 Uiso 1 1 calc R
C88 C 0.1214(3) 1.0363(3) 0.7648(3) 0.0289(14) Uani 1 1 d .
H88 H 0.1246 0.9878 0.7555 0.035 Uiso 1 1 calc R
C89 C -0.0337(3) 0.9220(3) 0.6347(3) 0.0424(16) Uani 1 1 d .
H89A H -0.0805 0.9423 0.6009 0.064 Uiso 1 1 calc R
H89B H -0.0162 0.9441 0.6829 0.064 Uiso 1 1 calc R
H89C H -0.0392 0.8712 0.6391 0.064 Uiso 1 1 calc R
C90 C 0.0209(3) 0.9349(3) 0.6053(3) 0.0256(13) Uani 1 1 d .
C91 C 0.0465(3) 0.8776(3) 0.5783(3) 0.0281(14) Uani 1 1 d .
C92 C 0.0205(4) 0.8021(3) 0.5795(3) 0.0456(17) Uani 1 1 d .
H92A H -0.0319 0.8032 0.5651 0.055 Uiso 1 1 calc R
H92B H 0.0270 0.7735 0.5428 0.055 Uiso 1 1 calc R
N93 N 0.0601(2) 0.7674(2) 0.6533(2) 0.0312(12) Uani 1 1 d .
C94 C 0.0498(3) 0.6960(3) 0.6685(3) 0.0233(13) Uani 1 1 d .
C95 C 0.0059(3) 0.6415(3) 0.6224(3) 0.0306(14) Uani 1 1 d .
H95 H -0.0260 0.6493 0.5721 0.037 Uiso 1 1 calc R
C96 C 0.0122(3) 0.5754(3) 0.6551(3) 0.0330(15) Uani 1 1 d .
H96 H -0.0162 0.5373 0.6263 0.040 Uiso 1 1 calc R
C97 C 0.0609(3) 0.5641(3) 0.7315(3) 0.0301(14) Uani 1 1 d .
H97 H 0.0640 0.5186 0.7517 0.036 Uiso 1 1 calc R
C98 C 0.1037(3) 0.6182(3) 0.7767(3) 0.0271(14) Uani 1 1 d .
H98 H 0.1354 0.6107 0.8271 0.033 Uiso 1 1 calc R
C99 C 0.0974(3) 0.6848(3) 0.7432(3) 0.0227(13) Uani 1 1 d .
N100 N 0.1340(2) 0.7491(2) 0.7714(2) 0.0285(11) Uani 1 1 d .
H100 H 0.1664 0.7568 0.8169 0.034 Uiso 1 1 calc R
C101 C 0.1110(3) 0.7961(3) 0.7169(3) 0.0339(15) Uani 1 1 d .
H101 H 0.1279 0.8433 0.7219 0.041 Uiso 1 1 calc R

loop_
_atom_site_aniso_label
_atom_site_aniso_U_11
_atom_site_aniso_U_22
_atom_site_aniso_U_33
_atom_site_aniso_U_23
_atom_site_aniso_U_13
_atom_site_aniso_U_12
O1 0.142(7) 0.156(7) 0.144(7) 0.007(6) 0.061(6) -0.005(6)
O2 0.175(6) 0.054(3) 0.074(4) -0.010(3) 0.076(4) -0.010(4)
O3 0.049(3) 0.042(3) 0.031(2) 0.004(2) 0.021(2) 0.001(2)
O4 0.090(4) 0.224(8) 0.107(5) -0.112(5) 0.086(4) -0.091(5)
O5 0.167(7) 0.130(6) 0.112(5) 0.057(4) 0.103(5) 0.055(5)
O6 0.045(3) 0.024(3) 0.026(2) -0.0010(19) 0.013(2) -0.001(2)
O7 0.034(3) 0.035(3) 0.034(2) -0.002(2) 0.010(2) 0.000(2)
Cl9A 0.069(3) 0.055(2) 0.0480(16) -0.0108(16) 0.0298(17) -0.0191(17)
Cl9B 0.069(3) 0.055(2) 0.0480(16) -0.0108(16) 0.0298(17) -0.0191(17)
O10A 0.067(3) 0.053(3) 0.027(2) 0.001(2) 0.018(2) -0.013(2)
O10B 0.067(3) 0.053(3) 0.027(2) 0.001(2) 0.018(2) -0.013(2)
O11A 0.067(3) 0.053(3) 0.027(2) 0.001(2) 0.018(2) -0.013(2)
O11B 0.067(3) 0.053(3) 0.027(2) 0.001(2) 0.018(2) -0.013(2)
O12A 0.071(4) 0.051(5) 0.044(4) 0.001(3) 0.015(3) 0.030(3)
O12B 0.071(4) 0.051(5) 0.044(4) 0.001(3) 0.015(3) 0.030(3)
O13A 0.116(9) 0.134(9) 0.102(8) -0.008(7) 0.055(8) 0.036(8)
O13B 0.116(9) 0.134(9) 0.102(8) -0.008(7) 0.055(8) 0.036(8)
Cl14 0.0444(10) 0.0299(10) 0.0541(11) -0.0067(8) 0.0221(8) -0.0013(8)
O15A 0.113(6) 0.076(5) 0.075(5) 0.005(4) 0.074(5) 0.004(4)
O15B 0.113(6) 0.076(5) 0.075(5) 0.005(4) 0.074(5) 0.004(4)
O16A 0.058(4) 0.028(3) 0.067(6) -0.020(4) 0.024(5) -0.007(3)
O16B 0.058(4) 0.028(3) 0.067(6) -0.020(4) 0.024(5) -0.007(3)
O17A 0.052(4) 0.025(4) 0.078(5) 0.003(3) 0.011(3) 0.005(3)
O17B 0.052(4) 0.025(4) 0.078(5) 0.003(3) 0.011(3) 0.005(3)
O18 0.049(3) 0.060(4) 0.111(5) 0.003(3) -0.003(3) -0.011(3)
Cl19 0.0320(9) 0.0230(8) 0.0312(8) -0.0020(6) 0.0172(7) -0.0036(6)
O20 0.045(2) 0.037(2) 0.030(2) 0.0098(19) 0.018(2) -0.0037(19)
O21 0.039(2) 0.048(3) 0.051(3) -0.024(2) 0.027(2) -0.007(2)
O22 0.054(3) 0.016(2) 0.041(2) 0.0027(18) 0.015(2) -0.0075(19)
O23 0.024(2) 0.037(2) 0.039(2) 0.0005(19) 0.0098(19) -0.0019(18)
Cl24 0.0305(8) 0.0241(8) 0.0326(9) -0.0025(6) 0.0118(7) -0.0017(6)
O25 0.031(2) 0.048(3) 0.059(3) 0.011(2) 0.023(2) 0.011(2)
O26 0.079(3) 0.053(3) 0.034(3) -0.019(2) 0.020(2) -0.011(3)
O27 0.045(3) 0.023(2) 0.051(3) -0.0027(19) 0.014(2) 0.0059(19)
O28 0.037(2) 0.061(3) 0.045(3) 0.004(2) 0.022(2) -0.011(2)
Cl29 0.0367(9) 0.0293(9) 0.0393(9) 0.0009(7) 0.0208(8) 0.0040(7)
O30 0.065(3) 0.035(2) 0.042(3) 0.000(2) 0.032(2) 0.000(2)
O31 0.040(2) 0.023(2) 0.055(3) 0.006(2) 0.022(2) 0.0022(19)
O32 0.045(2) 0.030(2) 0.042(2) -0.0118(19) 0.024(2) -0.0033(19)
O33 0.036(3) 0.040(3) 0.057(3) -0.008(2) 0.000(2) 0.010(2)
C34 0.032(3) 0.030(4) 0.035(3) 0.001(3) 0.017(3) -0.004(3)
C35 0.027(3) 0.022(3) 0.019(3) -0.001(2) 0.011(3) -0.002(3)
C36 0.025(3) 0.019(3) 0.019(3) -0.002(2) 0.010(3) -0.004(3)
C37 0.028(3) 0.020(3) 0.025(3) 0.002(2) 0.012(3) 0.002(3)
N38 0.027(3) 0.019(2) 0.024(3) -0.002(2) 0.013(2) -0.003(2)
C39 0.020(3) 0.019(3) 0.030(4) 0.000(3) 0.012(3) -0.003(3)
C40 0.025(3) 0.024(3) 0.032(3) 0.004(3) 0.014(3) -0.001(3)
C41 0.025(3) 0.024(3) 0.042(4) 0.008(3) 0.015(3) 0.002(3)
C42 0.035(4) 0.020(3) 0.049(4) 0.005(3) 0.029(3) 0.001(3)
C43 0.039(4) 0.019(3) 0.035(4) -0.003(3) 0.025(3) -0.005(3)
C44 0.023(3) 0.016(3) 0.025(3) 0.002(3) 0.010(3) -0.004(3)
N45 0.033(3) 0.025(3) 0.020(3) -0.001(2) 0.010(2) -0.004(2)
C46 0.029(3) 0.020(3) 0.027(4) -0.002(3) 0.012(3) -0.001(2)
C47 0.029(3) 0.026(3) 0.031(3) -0.004(3) 0.012(3) -0.004(3)
C48 0.023(3) 0.028(3) 0.013(3) -0.003(2) 0.006(2) -0.001(3)
C49 0.029(3) 0.020(3) 0.015(3) 0.001(2) 0.008(3) -0.001(3)
C50 0.039(4) 0.024(3) 0.023(3) 0.003(2) 0.013(3) 0.000(3)
N51 0.029(3) 0.020(3) 0.024(3) 0.003(2) 0.011(2) -0.001(2)
C52 0.026(3) 0.022(3) 0.041(4) 0.009(3) 0.016(3) 0.009(3)
C53 0.026(3) 0.025(3) 0.051(4) 0.004(3) 0.014(3) 0.009(3)
C54 0.031(4) 0.017(3) 0.090(6) -0.004(3) 0.027(4) -0.002(3)
C55 0.043(4) 0.027(4) 0.100(6) 0.014(4) 0.049(4) 0.006(3)
C56 0.045(4) 0.032(4) 0.071(5) 0.015(4) 0.039(4) 0.014(3)
C57 0.029(3) 0.020(3) 0.048(4) 0.008(3) 0.019(3) 0.007(3)
N58 0.035(3) 0.041(3) 0.033(3) 0.009(3) 0.020(3) 0.006(3)
C59 0.029(3) 0.034(4) 0.029(4) 0.007(3) 0.013(3) 0.004(3)
C60 0.044(4) 0.032(4) 0.031(3) 0.002(3) 0.018(3) 0.009(3)
C61 0.032(4) 0.027(3) 0.015(3) 0.002(2) 0.013(3) 0.007(3)
C62 0.025(3) 0.032(4) 0.015(3) 0.002(2) 0.010(2) 0.003(3)
C63 0.029(3) 0.037(4) 0.020(3) 0.006(3) 0.010(3) 0.008(3)
N64 0.024(3) 0.028(3) 0.022(3) 0.000(2) 0.011(2) 0.003(2)
C65 0.023(3) 0.016(3) 0.024(3) -0.003(2) 0.008(3) 0.001(2)
C66 0.028(4) 0.022(3) 0.031(3) 0.000(2) 0.016(3) 0.005(3)
C67 0.021(3) 0.033(3) 0.036(4) -0.006(3) 0.014(3) -0.001(3)
C68 0.023(3) 0.037(4) 0.031(4) -0.004(3) 0.003(3) 0.003(3)
C69 0.032(4) 0.033(4) 0.027(3) -0.003(3) 0.010(3) 0.002(3)
C70 0.025(4) 0.025(3) 0.028(4) 0.001(3) 0.013(3) 0.002(3)
N71 0.031(3) 0.039(3) 0.019(3) 0.000(2) 0.011(3) -0.001(2)
C72 0.028(3) 0.036(4) 0.026(4) -0.001(3) 0.014(3) -0.002(3)
C73 0.054(4) 0.040(4) 0.045(4) -0.012(3) 0.005(3) 0.021(3)
C74 0.034(3) 0.026(4) 0.017(3) -0.003(2) -0.001(3) 0.011(3)
C75 0.020(3) 0.037(4) 0.019(3) 0.004(3) 0.007(3) 0.004(3)
C76 0.019(3) 0.022(3) 0.019(3) 0.001(2) 0.003(3) -0.001(2)
C77 0.033(3) 0.027(3) 0.035(3) 0.005(3) 0.009(3) -0.002(3)
C78 0.019(3) 0.022(3) 0.015(3) 0.000(2) 0.000(2) 0.007(2)
C79 0.029(3) 0.038(4) 0.018(3) -0.001(3) 0.004(3) 0.007(3)
N80 0.025(3) 0.026(3) 0.022(3) -0.001(2) 0.008(2) 0.006(2)
C81 0.025(3) 0.026(4) 0.026(3) -0.003(3) 0.013(3) 0.002(3)
C82 0.032(3) 0.035(4) 0.029(3) -0.005(3) 0.017(3) 0.001(3)
C83 0.042(4) 0.028(4) 0.046(4) -0.002(3) 0.027(4) 0.001(3)
C84 0.040(4) 0.031(4) 0.046(4) -0.020(3) 0.027(3) -0.011(3)
C85 0.030(3) 0.050(4) 0.026(3) -0.013(3) 0.014(3) -0.005(3)
C86 0.022(3) 0.035(4) 0.025(4) -0.006(3) 0.014(3) -0.001(3)
N87 0.024(3) 0.035(3) 0.021(3) 0.002(2) 0.008(2) 0.009(2)
C88 0.028(3) 0.030(3) 0.027(4) -0.006(3) 0.012(3) 0.003(3)
C89 0.032(4) 0.051(4) 0.038(4) 0.010(3) 0.011(3) -0.008(3)
C90 0.019(3) 0.032(4) 0.018(3) 0.005(3) 0.002(3) 0.001(3)
C91 0.028(3) 0.018(3) 0.020(3) 0.007(2) -0.004(3) -0.003(3)
C92 0.051(4) 0.030(4) 0.029(4) 0.005(3) -0.005(3) -0.007(3)
N93 0.031(3) 0.022(3) 0.025(3) 0.000(2) 0.000(2) -0.007(2)
C94 0.023(3) 0.018(3) 0.027(3) 0.003(3) 0.010(3) 0.003(3)
C95 0.029(3) 0.024(4) 0.033(3) -0.001(3) 0.010(3) -0.002(3)
C96 0.037(4) 0.019(3) 0.050(4) -0.001(3) 0.026(3) -0.006(3)
C97 0.040(4) 0.019(3) 0.040(4) 0.004(3) 0.026(3) 0.001(3)
C98 0.029(3) 0.028(4) 0.029(3) 0.003(3) 0.018(3) 0.006(3)
C99 0.025(3) 0.018(3) 0.028(3) -0.002(3) 0.015(3) -0.001(3)
N100 0.025(3) 0.028(3) 0.025(3) 0.003(2) 0.006(2) 0.002(2)
C101 0.032(3) 0.025(3) 0.035(4) 0.001(3) 0.006(3) -0.004(3)

loop_
_atom_type_symbol
_atom_type_description
_atom_type_scat_dispersion_real
_atom_type_scat_dispersion_imag
_atom_type_scat_source
C C 0.0033 0.0016 'International Tables Vol C Tables 4.2.6.8 and 6.1.1.4'
H H 0.0000 0.0000 'International Tables Vol C Tables 4.2.6.8 and 6.1.1.4'
N N 0.0061 0.0033 'International Tables Vol C Tables 4.2.6.8 and 6.1.1.4'
O O 0.0106 0.0060 'International Tables Vol C Tables 4.2.6.8 and 6.1.1.4'
Cl Cl 0.1484 0.1585 'International Tables Vol C Tables 4.2.6.8 and 6.1.1.4'

loop_
_geom_angle_atom_site_label_1
_geom_angle_atom_site_label_2
_geom_angle_atom_site_label_3
_geom_angle
_geom_angle_site_symmetry_1
O3 O3 H3A 0(10) 1
O3 O3 H3B 0(10) 1
H3A O3 H3B 112(10) .
H6A O6 H6B 115(8) .
O7 O7 H7A 0(10) 1
O7 O7 H7B 0(10) 1
H7A O7 H7B 112(7) .
O13B Cl9A Cl9B 124.5(18) .
O13B Cl9A O12A 132(2) .
Cl9B Cl9A O12A 38.2(13) .
O13B Cl9A O13A 97.2(16) .
Cl9B Cl9A O13A 133.2(11) .
O12A Cl9A O13A 125.5(13) .
O13B Cl9A O10A 32.7(15) .
Cl9B Cl9A O10A 114.9(9) .
O12A Cl9A O10A 103.3(16) .
O13A Cl9A O10A 111.8(9) .
O13B Cl9A O11A 77.9(17) .
Cl9B Cl9A O11A 68.0(7) .
O12A Cl9A O11A 105.9(12) .
O13A Cl9A O11A 106.3(8) .
O10A Cl9A O11A 101.4(7) .
O13B Cl9A O12B 145.5(18) .
Cl9B Cl9A O12B 60.0(7) .
O12A Cl9A O12B 27.8(10) .
O13A Cl9A O12B 98.5(7) .
O10A Cl9A O12B 112.9(6) .
O11A Cl9A O12B 125.8(6) .
O13B Cl9A O11B 127.5(18) .
Cl9B Cl9A O11B 50.7(6) .
O12A Cl9A O11B 79.4(15) .
O13A Cl9A O11B 88.5(8) .
O10A Cl9A O11B 150.5(7) .
O11A Cl9A O11B 50.8(5) .
O12B Cl9A O11B 83.4(5) .
O13B Cl9A O10B 98.5(15) .
Cl9B Cl9A O10B 28.3(6) .
O12A Cl9A O10B 46.1(11) .
O13A Cl9A O10B 161.2(8) .
O10A Cl9A O10B 87.0(6) .
O11A Cl9A O10B 67.3(5) .
O12B Cl9A O10B 73.8(4) .
O11B Cl9A O10B 73.8(4) .
O12A Cl9B Cl9A 102(2) .
O12A Cl9B O13B 112(3) .
Cl9A Cl9B O13B 26.1(9) .
O12A Cl9B O10B 81.1(17) .
Cl9A Cl9B O10B 136.1(9) .
O13B Cl9B O10B 112.0(8) .
O12A Cl9B O11B 125(2) .
Cl9A Cl9B O11B 103.3(8) .
O13B Cl9B O11B 112.0(8) .
O10B Cl9B O11B 110.2(5) .
O12A Cl9B O11A 171.7(19) .
Cl9A Cl9B O11A 81.6(8) .
O13B Cl9B O11A 68.2(8) .
O10B Cl9B O11A 91.1(6) .
O11B Cl9B O11A 60.3(5) .
O12A Cl9B O12B 25.4(18) .
Cl9A Cl9B O12B 91.8(8) .
O13B Cl9B O12B 111.2(7) .
O10B Cl9B O12B 104.4(5) .
O11B Cl9B O12B 106.6(4) .
O11A Cl9B O12B 162.9(5) .
O12A Cl9B O10A 92(2) .
Cl9A Cl9B O10A 42.4(7) .
O13B Cl9B O10A 25.5(7) .
O10B Cl9B O10A 94.2(5) .
O11B Cl9B O10A 137.3(5) .
O11A Cl9B O10A 85.6(5) .
O12B Cl9B O10A 100.2(4) .
O12A Cl9B O13A 103.3(17) .
Cl9A Cl9B O13A 29.8(8) .
O13B Cl9B O13A 53.7(8) .
O10B Cl9B O13A 165.6(6) .
O11B Cl9B O13A 78.8(5) .
O11A Cl9B O13A 83.7(6) .
O12B Cl9B O13A 82.8(5) .
O10A Cl9B O13A 72.1(5) .
O13B O10A Cl9A 26.1(10) .
O13B O10A Cl9B 41.0(10) .
Cl9A O10A Cl9B 22.7(3) .
Cl9B O10B O12A 30.7(7) .
Cl9B O10B Cl9A 15.6(3) .
O12A O10B Cl9A 36.0(9) .
O11B O11A Cl9B 58.2(5) .
O11B O11A Cl9A 72.4(6) .
Cl9B O11A Cl9A 30.4(3) .
O11B O11A O13B 98.3(9) .
Cl9B O11A O13B 52.3(6) .
Cl9A O11A O13B 26.4(5) .
Cl9B O11B O11A 61.6(5) .
Cl9B O11B Cl9A 26.0(3) .
O11A O11B Cl9A 56.8(5) .
Cl9B O12A O12B 131(3) .
Cl9B O12A Cl9A 39.6(12) .
O12B O12A Cl9A 109(2) .
Cl9B O12A O10B 68.3(16) .
O12B O12A O10B 152(3) .
Cl9A O12A O10B 97.9(15) .
Cl9B O12A O13B 44.1(18) .
O12B O12A O13B 120(2) .
Cl9A O12A O13B 17.4(9) .
O10B O12A O13B 87.6(12) .
O12A O12B Cl9B 23.5(15) .
O12A O12B Cl9A 43.2(15) .
Cl9B O12B Cl9A 28.2(2) .
Cl9A O13A O13B 26.1(6) .
Cl9A O13A Cl9B 17.0(4) .
O13B O13A Cl9B 42.0(6) .
Cl9A O13B O10A 121(2) .
Cl9A O13B Cl9B 29.4(10) .
O10A O13B Cl9B 113.5(15) .
Cl9A O13B O11A 75.7(18) .
O10A O13B O11A 135.6(16) .
Cl9B O13B O11A 59.6(8) .
Cl9A O13B O13A 56.7(14) .
O10A O13B O13A 129.7(17) .
Cl9B O13B O13A 84.3(10) .
O11A O13B O13A 94.4(12) .
Cl9A O13B O12A 30.7(14) .
O10A O13B O12A 94.9(15) .
Cl9B O13B O12A 23.7(9) .
O11A O13B O12A 83.0(11) .
O13A O13B O12A 85.0(10) .
O16B Cl14 O15A 80.1(8) .
O16B Cl14 O18 114.7(10) .
O15A Cl14 O18 106.0(5) .
O16B Cl14 O17A 130.3(10) .
O15A Cl14 O17A 113.0(4) .
O18 Cl14 O17A 107.3(3) .
O16B Cl14 O16A 32.9(7) .
O15A Cl14 O16A 111.9(4) .
O18 Cl14 O16A 111.6(4) .
O17A Cl14 O16A 107.0(4) .
O16B Cl14 O15B 109.5(10) .
O15A Cl14 O15B 62.3(6) .
O18 Cl14 O15B 131.3(6) .
O17A Cl14 O15B 51.9(5) .
O16A Cl14 O15B 116.5(7) .
O16B Cl14 O17B 106.3(9) .
O15A Cl14 O17B 159.3(8) .
O18 Cl14 O17B 89.5(7) .
O17A Cl14 O17B 47.7(6) .
O16A Cl14 O17B 73.5(7) .
O15B Cl14 O17B 97.2(8) .
Cl14 O15A O15B 62.9(6) .
Cl14 O15A O16B 48.3(6) .
O15B O15A O16B 90.7(9) .
O17A O15B O15A 114.4(11) .
O17A O15B Cl14 60.8(6) .
O15A O15B Cl14 54.8(6) .
O16B O16A Cl14 64.4(16) .
O16B O16A O17B 119(2) .
Cl14 O16A O17B 55.2(7) .
O16A O16B Cl14 82.7(17) .
O16A O16B O15A 132(2) .
Cl14 O16B O15A 51.6(7) .
O17B O17A O15B 132.4(12) .
O17B O17A Cl14 70.4(9) .
O15B O17A Cl14 67.3(7) .
O17A O17B Cl14 61.9(9) .
O17A O17B O16A 100.1(12) .
Cl14 O17B O16A 51.3(5) .
O23 Cl19 O20 110.2(2) .
O23 Cl19 O22 110.1(2) .
O20 Cl19 O22 108.7(2) .
O23 Cl19 O21 109.2(2) .
O20 Cl19 O21 108.5(2) .
O22 Cl19 O21 110.1(2) .
O28 Cl24 O27 110.7(3) .
O28 Cl24 O26 109.5(3) .
O27 Cl24 O26 108.9(3) .
O28 Cl24 O25 109.0(2) .
O27 Cl24 O25 108.3(2) .
O26 Cl24 O25 110.4(3) .
O33 Cl29 O32 109.4(2) .
O33 Cl29 O31 109.4(3) .
O32 Cl29 O31 110.3(2) .
O33 Cl29 O30 111.4(3) .
O32 Cl29 O30 108.1(2) .
O31 Cl29 O30 108.2(2) .
C35 C34 H34A 109.5 .
C35 C34 H34B 109.5 .
H34A C34 H34B 109.5 .
C35 C34 H34C 109.5 .
H34A C34 H34C 109.5 .
H34B C34 H34C 109.5 .
C62 C35 C36 118.8(5) .
C62 C35 C34 120.8(5) .
C36 C35 C34 120.4(5) .
C48 C36 C35 120.1(5) .
C48 C36 C37 119.6(4) .
C35 C36 C37 120.1(4) .
N38 C37 C36 114.0(4) .
N38 C37 H37A 108.8 .
C36 C37 H37A 108.8 .
N38 C37 H37B 108.8 .
C36 C37 H37B 108.8 .
H37A C37 H37B 107.7 .
C46 N38 C39 107.8(4) .
C46 N38 C37 126.9(4) .
C39 N38 C37 125.2(4) .
C40 C39 C44 122.3(5) .
C40 C39 N38 131.4(5) .
C44 C39 N38 106.2(4) .
C41 C40 C39 115.9(5) .
C41 C40 H40 122.1 .
C39 C40 H40 122.1 .
C40 C41 C42 122.3(5) .
C40 C41 H41 118.9 .
C42 C41 H41 118.9 .
C43 C42 C41 121.3(5) .
C43 C42 H42 119.3 .
C41 C42 H42 119.3 .
C42 C43 C44 116.5(5) .
C42 C43 H43 121.8 .
C44 C43 H43 121.8 .
C39 C44 C43 121.7(5) .
C39 C44 N45 106.5(4) .
C43 C44 N45 131.8(5) .
C46 N45 C44 108.7(4) .
C46 N45 H45 125.7 .
C44 N45 H45 125.7 .
N45 C46 N38 110.8(5) .
N45 C46 H46 124.6 .
N38 C46 H46 124.6 .
C48 C47 H47A 109.5 .
C48 C47 H47B 109.5 .
H47A C47 H47B 109.5 .
C48 C47 H47C 109.5 .
H47A C47 H47C 109.5 .
H47B C47 H47C 109.5 .
C49 C48 C36 120.0(5) .
C49 C48 C47 120.8(5) .
C36 C48 C47 119.2(5) .
C48 C49 C61 120.8(5) .
C48 C49 C50 119.1(5) .
C61 C49 C50 120.2(5) .
N51 C50 C49 111.5(4) .
N51 C50 H50A 109.3 .
C49 C50 H50A 109.3 .
N51 C50 H50B 109.3 .
C49 C50 H50B 109.3 .
H50A C50 H50B 108.0 .
C59 N51 C52 107.3(5) .
C59 N51 C50 127.1(5) .
C52 N51 C50 125.7(4) .
C57 C52 C53 121.7(5) .
C57 C52 N51 106.2(5) .
C53 C52 N51 132.1(5) .
C54 C53 C52 116.1(6) .
C54 C53 H53 121.9 .
C52 C53 H53 121.9 .
C53 C54 C55 121.6(6) .
C53 C54 H54 119.2 .
C55 C54 H54 119.2 .
C56 C55 C54 122.2(6) .
C56 C55 H55 118.9 .
C54 C55 H55 118.9 .
C55 C56 C57 116.9(6) .
C55 C56 H56 121.5 .
C57 C56 H56 121.5 .
N58 C57 C52 106.7(5) .
N58 C57 C56 131.9(6) .
C52 C57 C56 121.4(6) .
C59 N58 C57 108.7(5) .
C59 N58 H58 125.7 .
C57 N58 H58 125.7 .
N58 C59 N51 111.2(5) .
N58 C59 H59 124.4 .
N51 C59 H59 124.4 .
C61 C60 H60A 109.5 .
C61 C60 H60B 109.5 .
H60A C60 H60B 109.5 .
C61 C60 H60C 109.5 .
H60A C60 H60C 109.5 .
H60B C60 H60C 109.5 .
C49 C61 C62 118.4(5) .
C49 C61 C60 120.6(5) .
C62 C61 C60 121.0(5) .
C35 C62 C61 121.8(5) .
C35 C62 C63 119.3(5) .
C61 C62 C63 118.9(5) .
N64 C63 C62 112.0(4) .
N64 C63 H63A 109.2 .
C62 C63 H63A 109.2 .
N64 C63 H63B 109.2 .
C62 C63 H63B 109.2 .
H63A C63 H63B 107.9 .
C72 N64 C65 108.0(4) .
C72 N64 C63 127.6(4) .
C65 N64 C63 124.3(4) .
C66 C65 C70 122.2(5) .
C66 C65 N64 131.6(5) .
C70 C65 N64 106.1(4) .
C65 C66 C67 115.6(5) .
C65 C66 H66 122.2 .
C67 C66 H66 122.2 .
C66 C67 C68 122.0(5) .
C66 C67 H67 119.0 .
C68 C67 H67 119.0 .
C69 C68 C67 122.3(5) .
C69 C68 H68 118.8 .
C67 C68 H68 118.8 .
C68 C69 C70 116.1(5) .
C68 C69 H69 122.0 .
C70 C69 H69 122.0 .
N71 C70 C69 131.9(5) .
N71 C70 C65 106.4(4) .
C69 C70 C65 121.7(5) .
C72 N71 C70 109.2(4) .
C72 N71 H71 125.4 .
C70 N71 H71 125.4 .
N71 C72 N64 110.2(5) .
N71 C72 H72 124.9 .
N64 C72 H72 124.9 .
C74 C73 H73A 109.5 .
C74 C73 H73B 109.5 .
H73A C73 H73B 109.5 .
C74 C73 H73C 109.5 .
H73A C73 H73C 109.5 .
H73B C73 H73C 109.5 .
C75 C74 C91 118.3(5) .
C75 C74 C73 118.6(6) .
C91 C74 C73 123.1(5) .
C76 C75 C74 122.4(5) .
C76 C75 H75 118.8 .
C74 C75 H75 118.8 .
C75 C76 C78 118.6(5) .
C75 C76 C77 119.3(5) .
C78 C76 C77 122.1(5) .
C76 C77 H77A 109.5 .
C76 C77 H77B 109.5 .
H77A C77 H77B 109.5 .
C76 C77 H77C 109.5 .
H77A C77 H77C 109.5 .
H77B C77 H77C 109.5 .
C90 C78 C76 121.0(5) .
C90 C78 C79 120.0(5) .
C76 C78 C79 119.0(5) .
N80 C79 C78 111.9(4) .
N80 C79 H79A 109.2 .
C78 C79 H79A 109.2 .
N80 C79 H79B 109.2 .
C78 C79 H79B 109.2 .
H79A C79 H79B 107.9 .
C88 N80 C81 107.6(4) .
C88 N80 C79 126.2(5) .
C81 N80 C79 126.2(4) .
C82 C81 C86 122.0(5) .
C82 C81 N80 131.3(5) .
C86 C81 N80 106.6(4) .
C83 C82 C81 116.0(5) .
C83 C82 H82 122.0 .
C81 C82 H82 122.0 .
C82 C83 C84 122.3(6) .
C82 C83 H83 118.9 .
C84 C83 H83 118.9 .
C85 C84 C83 121.4(5) .
C85 C84 H84 119.3 .
C83 C84 H84 119.3 .
C84 C85 C86 116.6(5) .
C84 C85 H85 121.7 .
C86 C85 H85 121.7 .
N87 C86 C85 132.0(5) .
N87 C86 C81 106.3(4) .
C85 C86 C81 121.8(5) .
C88 N87 C86 108.7(4) .
C88 N87 H87 125.6 .
C86 N87 H87 125.6 .
N87 C88 N80 110.8(5) .
N87 C88 H88 124.6 .
N80 C88 H88 124.6 .
C90 C89 H89A 109.5 .
C90 C89 H89B 109.5 .
H89A C89 H89B 109.5 .
C90 C89 H89C 109.5 .
H89A C89 H89C 109.5 .
H89B C89 H89C 109.5 .
C78 C90 C91 119.0(5) .
C78 C90 C89 120.5(5) .
C91 C90 C89 120.5(5) .
C74 C91 C90 120.6(5) .
C74 C91 C92 119.1(5) .
C90 C91 C92 120.3(5) .
N93 C92 C91 113.1(4) .
N93 C92 H92A 109.0 .
C91 C92 H92A 109.0 .
N93 C92 H92B 109.0 .
C91 C92 H92B 109.0 .
H92A C92 H92B 107.8 .
C101 N93 C94 107.4(4) .
C101 N93 C92 128.0(5) .
C94 N93 C92 124.7(4) .
C99 C94 C95 122.2(5) .
C99 C94 N93 106.3(4) .
C95 C94 N93 131.4(5) .
C96 C95 C94 116.3(5) .
C96 C95 H95 121.8 .
C94 C95 H95 121.8 .
C95 C96 C97 121.4(5) .
C95 C96 H96 119.3 .
C97 C96 H96 119.3 .
C98 C97 C96 122.0(5) .
C98 C97 H97 119.0 .
C96 C97 H97 119.0 .
C97 C98 C99 116.4(5) .
C97 C98 H98 121.8 .
C99 C98 H98 121.8 .
C94 C99 N100 107.0(4) .
C94 C99 C98 121.8(5) .
N100 C99 C98 131.2(5) .
C101 N100 C99 108.4(4) .
C101 N100 H100 125.8 .
C99 N100 H100 125.8 .
N100 C101 N93 110.9(5) .
N100 C101 H101 124.6 .
N93 C101 H101 124.6 .

loop_
_geom_bond_atom_site_label_1
_geom_bond_atom_site_label_2
_geom_bond_distance
_geom_bond_site_symmetry_2
O2 O2 0.000(18) 1
O3 O3 0.000(14) 1
O3 H3A 0.85(2) .
O3 H3B 0.85(2) .
O4 O4 0.00(2) 1
O6 H6A 0.84(2) .
O6 H6B 0.85(2) .
O7 O7 0.000(13) 1
O7 H7A 0.85(2) .
O7 H7B 0.85(2) .
Cl9A O13B 0.707(13) .
Cl9A Cl9B 0.789(6) .
Cl9A O12A 1.21(2) .
Cl9A O13A 1.342(15) .
Cl9A O10A 1.375(12) .
Cl9A O11A 1.540(13) .
Cl9A O12B 1.669(10) .
Cl9A O11B 1.754(10) .
Cl9A O10B 2.037(10) .
Cl9B O12A 0.765(18) .
Cl9B O13B 1.324(14) .
Cl9B O10B 1.394(9) .
Cl9B O11B 1.395(7) .
Cl9B O11A 1.444(11) .
Cl9B O12B 1.446(7) .
Cl9B O10A 1.851(10) .
Cl9B O13A 1.968(15) .
O10A O13B 0.869(16) .
O10B O12A 1.48(2) .
O11A O11B 1.426(12) .
O11A O13B 1.555(19) .
O12A O12B 0.82(2) .
O12A O13B 1.76(3) .
O13A O13B 1.59(2) .
Cl14 O16B 1.320(19) .
Cl14 O15A 1.386(7) .
Cl14 O18 1.390(5) .
Cl14 O17A 1.430(6) .
Cl14 O16A 1.451(6) .
Cl14 O15B 1.510(14) .
Cl14 O17B 1.526(19) .
O15A O15B 1.501(16) .
O15A O16B 1.743(19) .
O15B O17A 1.289(13) .
O16A O16B 0.794(16) .
O16A O17B 1.783(17) .
O17A O17B 1.199(18) .
Cl19 O23 1.430(4) .
Cl19 O20 1.437(4) .
Cl19 O22 1.438(4) .
Cl19 O21 1.448(4) .
Cl24 O28 1.422(4) .
Cl24 O27 1.423(4) .
Cl24 O26 1.433(4) .
Cl24 O25 1.440(4) .
Cl29 O33 1.415(4) .
Cl29 O32 1.436(4) .
Cl29 O31 1.440(4) .
Cl29 O30 1.451(4) .
C34 C35 1.509(7) .
C34 H34A 0.9600 .
C34 H34B 0.9600 .
C34 H34C 0.9600 .
C35 C62 1.395(7) .
C35 C36 1.404(7) .
C36 C48 1.402(7) .
C36 C37 1.512(7) .
C37 N38 1.475(6) .
C37 H37A 0.9700 .
C37 H37B 0.9700 .
N38 C46 1.326(7) .
N38 C39 1.408(6) .
C39 C40 1.377(7) .
C39 C44 1.386(7) .
C40 C41 1.375(7) .
C40 H40 0.9300 .
C41 C42 1.403(8) .
C41 H41 0.9300 .
C42 C43 1.372(8) .
C42 H42 0.9300 .
C43 C44 1.387(7) .
C43 H43 0.9300 .
C44 N45 1.392(6) .
N45 C46 1.317(7) .
N45 H45 0.8600 .
C46 H46 0.9300 .
C47 C48 1.511(7) .
C47 H47A 0.9600 .
C47 H47B 0.9600 .
C47 H47C 0.9600 .
C48 C49 1.396(7) .
C49 C61 1.399(7) .
C49 C50 1.507(7) .
C50 N51 1.485(7) .
C50 H50A 0.9700 .
C50 H50B 0.9700 .
N51 C59 1.319(7) .
N51 C52 1.396(7) .
C52 C57 1.388(8) .
C52 C53 1.392(8) .
C53 C54 1.380(8) .
C53 H53 0.9300 .
C54 C55 1.404(9) .
C54 H54 0.9300 .
C55 C56 1.350(9) .
C55 H55 0.9300 .
C56 C57 1.394(8) .
C56 H56 0.9300 .
C57 N58 1.365(7) .
N58 C59 1.311(7) .
N58 H58 0.8600 .
C59 H59 0.9300 .
C60 C61 1.506(7) .
C60 H60A 0.9600 .
C60 H60B 0.9600 .
C60 H60C 0.9600 .
C61 C62 1.404(7) .
C62 C63 1.529(7) .
C63 N64 1.479(7) .
C63 H63A 0.9700 .
C63 H63B 0.9700 .
N64 C72 1.334(7) .
N64 C65 1.397(7) .
C65 C66 1.383(7) .
C65 C70 1.396(7) .
C66 C67 1.384(7) .
C66 H66 0.9300 .
C67 C68 1.391(8) .
C67 H67 0.9300 .
C68 C69 1.376(8) .
C68 H68 0.9300 .
C69 C70 1.382(8) .
C69 H69 0.9300 .
C70 N71 1.381(7) .
N71 C72 1.316(7) .
N71 H71 0.8600 .
C72 H72 0.9300 .
C73 C74 1.511(8) .
C73 H73A 0.9600 .
C73 H73B 0.9600 .
C73 H73C 0.9600 .
C74 C75 1.393(8) .
C74 C91 1.400(8) .
C75 C76 1.375(7) .
C75 H75 0.9300 .
C76 C78 1.398(7) .
C76 C77 1.496(7) .
C77 H77A 0.9600 .
C77 H77B 0.9600 .
C77 H77C 0.9600 .
C78 C90 1.395(7) .
C78 C79 1.517(7) .
C79 N80 1.476(7) .
C79 H79A 0.9700 .
C79 H79B 0.9700 .
N80 C88 1.326(7) .
N80 C81 1.399(7) .
C81 C82 1.386(8) .
C81 C86 1.390(7) .
C82 C83 1.379(8) .
C82 H82 0.9300 .
C83 C84 1.404(8) .
C83 H83 0.9300 .
C84 C85 1.374(8) .
C84 H84 0.9300 .
C85 C86 1.390(8) .
C85 H85 0.9300 .
C86 N87 1.384(7) .
N87 C88 1.320(7) .
N87 H87 0.8600 .
C88 H88 0.9300 .
C89 C90 1.505(8) .
C89 H89A 0.9600 .
C89 H89B 0.9600 .
C89 H89C 0.9600 .
C90 C91 1.405(8) .
C91 C92 1.505(8) .
C92 N93 1.475(7) .
C92 H92A 0.9700 .
C92 H92B 0.9700 .
N93 C101 1.335(7) .
N93 C94 1.400(7) .
C94 C99 1.380(7) .
C94 C95 1.388(7) .
C95 C96 1.372(8) .
C95 H95 0.9300 .
C96 C97 1.411(8) .
C96 H96 0.9300 .
C97 C98 1.367(8) .
C97 H97 0.9300 .
C98 C99 1.388(7) .
C98 H98 0.9300 .
C99 N100 1.385(7) .
N100 C101 1.310(7) .
N100 H100 0.8600 .
C101 H101 0.9300 .

loop_
_geom_hbond_atom_site_label_D
_geom_hbond_atom_site_label_H
_geom_hbond_atom_site_label_A
_geom_hbond_distance_DH
_geom_hbond_distance_HA
_geom_hbond_distance_DA
_geom_hbond_angle_DHA
_geom_hbond_site_symmetry_A
O3 H3A O2 0.85(2) 1.88(3) 2.703(7) 163(8) 1
O6 H6B O4 0.85(2) 1.81(3) 2.659(7) 171(11) 1
N45 H45 O3 0.86 1.95 2.769(6) 158.3 1
N58 H58 O4 0.86 1.88 2.722(7) 165.6 1
N100 H100 O7 0.86 1.85 2.705(6) 174.1 1
O3 H3B O21 0.85(2) 2.07(4) 2.903(6) 167(14) 2_645
O3 H3B Cl19 0.85(2) 2.98(7) 3.752(5) 152(12) 2_645
O6 H6A O23 0.84(2) 2.40(5) 2.942(5) 122(5) 2_645
O6 H6A O25 0.84(2) 2.24(4) 2.957(6) 143(5) 3_666
N71 H71 O6 0.86 1.90 2.739(6) 166.7 3_666
O7 H7A O25 0.85(2) 2.13(3) 2.945(6) 163(7) 4_576
O7 H7A Cl24 0.85(2) 2.94(6) 3.595(5) 136(6) 4_576
O7 H7B O3 0.85(2) 1.98(2) 2.821(6) 170(7) 2_656
N87 H87 O6 0.86 1.86 2.706(6) 169.3 2_656
